data_4503956
loop_
_publ_author_name
'Das, Sanjib'
'Bharadwaj, Parimal K.'

_publ_section_title
;
 Supramolecular Host&#x2212;Guest Systems of Luminescent Zn(II) Complexes
 with Benzene, Nitrobenzene, and Ethanol:&#x00A0; Selectivity of Guest
 Inclusion and Solid-State Fluorescence Modulation Studies
;
_journal_issue 6
_journal_name_full 'Crystal Growth &amp; Design'
_journal_page_first 1192
_journal_paper_doi 10.1021/cg060531k
_journal_volume 7
_journal_year 2007
_chemical_formula_moiety 'C34 H42 N4 O7 Zn'
_chemical_formula_sum 'C34 H42 N4 O7 Zn'
_chemical_formula_weight 684.09
_chemical_name_systematic
;
 ?
;
_space_group_IT_number 14
_symmetry_cell_setting monoclinic
_symmetry_space_group_name_Hall '-P 2ybc'
_symmetry_space_group_name_H-M 'P 1 21/c 1'
_atom_sites_solution_hydrogens geom
_atom_sites_solution_primary direct
_atom_sites_solution_secondary difmap
_audit_creation_method SHELXL-97
_cell_angle_alpha 90.000(5)
_cell_angle_beta 114.475(5)
_cell_angle_gamma 90.000(5)
_cell_formula_units_Z 4
_cell_length_a 14.631(5)
_cell_length_b 15.568(5)
_cell_length_c 16.065(5)
_cell_measurement_reflns_used 999
_cell_measurement_temperature 100(2)
_cell_measurement_theta_max +28.0
_cell_measurement_theta_min -28.0
_cell_volume 3330.4(19)
_computing_cell_refinement 'SAINT 6.45 (Brucker, 2003)'
_computing_data_collection 'SMART 5.628 (Brucker, 2003)'
_computing_data_reduction 'SAINT 6.45 (Brucker, 2003)'
_computing_molecular_graphics 'Diamond 2.1e'
_computing_structure_refinement 'SHELXL-97 (Sheldrick, 1997)'
_computing_structure_solution SIR-97
_diffrn_ambient_temperature 100(2)
_diffrn_measured_fraction_theta_full 0.988
_diffrn_measured_fraction_theta_max 0.988
_diffrn_measurement_device_type 'Brucker SMART APEX'
_diffrn_measurement_method /w-scans
_diffrn_radiation_monochromator graphite
_diffrn_radiation_source 'fine-focus sealed tube'
_diffrn_radiation_type MoK\a
_diffrn_radiation_wavelength 0.71069
_diffrn_reflns_av_R_equivalents 0.1062
_diffrn_reflns_av_sigmaI/netI 0.1536
_diffrn_reflns_limit_h_max 19
_diffrn_reflns_limit_h_min -19
_diffrn_reflns_limit_k_max 20
_diffrn_reflns_limit_k_min -15
_diffrn_reflns_limit_l_max 21
_diffrn_reflns_limit_l_min -21
_diffrn_reflns_number 21083
_diffrn_reflns_theta_full 28.36
_diffrn_reflns_theta_max 28.36
_diffrn_reflns_theta_min 2.06
_diffrn_standards_decay_% <0.05
_exptl_absorpt_coefficient_mu 0.791
_exptl_absorpt_correction_T_max 0.9042
_exptl_absorpt_correction_T_min 0.8773
_exptl_absorpt_correction_type empirical
_exptl_absorpt_process_details 'SADABS 2.1 (Bruker 2003)'
_exptl_crystal_colour yellow
_exptl_crystal_density_diffrn 1.364
_exptl_crystal_density_method 'not measured'
_exptl_crystal_description block
_exptl_crystal_F_000 1440
_exptl_crystal_size_max 0.17
_exptl_crystal_size_mid 0.15
_exptl_crystal_size_min 0.13
_refine_diff_density_max 0.807
_refine_diff_density_min -0.446
_refine_diff_density_rms 0.173
_refine_ls_extinction_method none
_refine_ls_goodness_of_fit_ref 1.048
_refine_ls_hydrogen_treatment mixed
_refine_ls_matrix_type full
_refine_ls_number_parameters 415
_refine_ls_number_reflns 8219
_refine_ls_number_restraints 0
_refine_ls_restrained_S_all 1.048
_refine_ls_R_factor_all 0.1775
_refine_ls_R_factor_gt 0.0963
_refine_ls_shift/su_max 0.001
_refine_ls_shift/su_mean 0.000
_refine_ls_structure_factor_coef Fsqd
_refine_ls_weighting_details 'calc w=1/[\s^2^(Fo^2^)+(0.1441P)^2^+0.0000P] where P=(Fo^2^+2Fc^2^)/3'
_refine_ls_weighting_scheme calc
_refine_ls_wR_factor_gt 0.2317
_refine_ls_wR_factor_ref 0.2723
_reflns_number_gt 4463
_reflns_number_total 8219
_reflns_threshold_expression >2sigma(I)
_cod_data_source_file cg060531ksi20070315_013824.cif
_cod_data_source_block compound_3
_cod_original_sg_symbol_H-M P21/c
_cod_database_code 4503956

loop_
_symmetry_equiv_pos_as_xyz
'x, y, z'
'-x, y+1/2, -z+1/2'
'-x, -y, -z'
'x, -y-1/2, z-1/2'

loop_
_atom_site_label
_atom_site_type_symbol
_atom_site_fract_x
_atom_site_fract_y
_atom_site_fract_z
_atom_site_U_iso_or_equiv
_atom_site_adp_type
_atom_site_occupancy
_atom_site_symmetry_multiplicity
_atom_site_calc_flag
_atom_site_refinement_flags
Zn1 Zn 0.46847(5) 0.14397(4) 0.90078(4) 0.0175(2) Uani 1 1 d .
O1 O 0.4122(3) 0.0124(3) 0.8720(2) 0.0205(9) Uani 1 1 d .
O2 O 0.3299(3) 0.1195(3) 0.7843(3) 0.0217(9) Uani 1 1 d .
O3 O 0.5501(3) 0.1455(3) 0.8240(3) 0.0212(9) Uani 1 1 d .
O4 O 0.6879(3) 0.0719(3) 0.9121(3) 0.0264(10) Uani 1 1 d .
O5 O 0.8944(4) 0.0726(3) 1.0153(3) 0.0447(13) Uani 1 1 d .
H5 H 0.8339 0.0820 0.9911 0.067 Uiso 1 1 calc R
O6 O 0.9372(6) 0.8265(5) 0.8820(4) 0.087(2) Uani 1 1 d .
H6 H 0.9926 0.8435 0.9178 0.131 Uiso 1 1 calc R
N1 N 0.3993(3) 0.1740(3) 0.9946(3) 0.0186(10) Uani 1 1 d .
N3 N 0.0245(4) -0.1873(3) 0.5869(4) 0.0301(13) Uani 1 1 d .
N2 N 0.4568(4) 0.2803(3) 0.8933(3) 0.0194(10) Uani 1 1 d .
N4 N 0.7903(4) 0.1504(4) 0.5697(4) 0.0349(14) Uani 1 1 d .
C1 C 0.3740(5) 0.1207(4) 1.0467(4) 0.0250(14) Uani 1 1 d .
H1 H 0.3847 0.0621 1.0438 0.030 Uiso 1 1 calc R
C2 C 0.3320(5) 0.1497(4) 1.1059(4) 0.0283(14) Uani 1 1 d .
H2 H 0.3137 0.1106 1.1401 0.034 Uiso 1 1 calc R
C3 C 0.3181(4) 0.2358(4) 1.1131(4) 0.0241(14) Uani 1 1 d .
H3 H 0.2919 0.2556 1.1533 0.029 Uiso 1 1 calc R
C4 C 0.3435(4) 0.2943(4) 1.0598(4) 0.0207(13) Uani 1 1 d .
C5 C 0.3849(4) 0.2597(4) 1.0011(4) 0.0181(12) Uani 1 1 d .
C6 C 0.4136(4) 0.3166(4) 0.9448(4) 0.0197(13) Uani 1 1 d .
C7 C 0.3971(4) 0.4050(4) 0.9473(4) 0.0212(13) Uani 1 1 d .
C8 C 0.4268(5) 0.4565(4) 0.8916(4) 0.0250(14) Uani 1 1 d .
H8 H 0.4165 0.5155 0.8899 0.030 Uiso 1 1 calc R
C9 C 0.4715(5) 0.4206(4) 0.8388(4) 0.0240(14) Uani 1 1 d .
H9 H 0.4921 0.4547 0.8023 0.029 Uiso 1 1 calc R
C10 C 0.4846(4) 0.3315(4) 0.8421(4) 0.0201(12) Uani 1 1 d .
H10 H 0.5143 0.3070 0.8065 0.024 Uiso 1 1 calc R
C11 C 0.3529(4) 0.4380(4) 1.0053(4) 0.0239(14) Uani 1 1 d .
H11 H 0.3402 0.4966 1.0053 0.029 Uiso 1 1 calc R
C12 C 0.3293(5) 0.3847(4) 1.0603(4) 0.0264(14) Uani 1 1 d .
H12 H 0.3032 0.4077 1.0993 0.032 Uiso 1 1 calc R
C13 C -0.0727(5) -0.1557(5) 0.5285(5) 0.0358(17) Uani 1 1 d .
H13A H -0.1151 -0.2029 0.4969 0.054 Uiso 1 1 calc R
H13B H -0.0668 -0.1165 0.4848 0.054 Uiso 1 1 calc R
H13C H -0.1014 -0.1264 0.5645 0.054 Uiso 1 1 calc R
C14 C 0.0326(5) -0.2784(4) 0.6080(4) 0.0338(16) Uani 1 1 d .
H14A H -0.0255 -0.3077 0.5648 0.051 Uiso 1 1 calc R
H14B H 0.0367 -0.2868 0.6686 0.051 Uiso 1 1 calc R
H14C H 0.0918 -0.3011 0.6043 0.051 Uiso 1 1 calc R
C15 C 0.0998(4) -0.1320(4) 0.6402(4) 0.0218(13) Uani 1 1 d .
C16 C 0.1920(4) -0.1641(4) 0.7050(4) 0.0245(14) Uani 1 1 d .
H16 H 0.2013 -0.2230 0.7137 0.029 Uiso 1 1 calc R
C17 C 0.2684(4) -0.1089(4) 0.7555(4) 0.0214(13) Uani 1 1 d .
H17 H 0.3287 -0.1311 0.7980 0.026 Uiso 1 1 calc R
C18 C 0.2570(4) -0.0195(4) 0.7439(4) 0.0189(12) Uani 1 1 d .
C19 C 0.1664(4) 0.0117(4) 0.6806(4) 0.0202(13) Uani 1 1 d .
H19 H 0.1574 0.0707 0.6721 0.024 Uiso 1 1 calc R
C20 C 0.0892(4) -0.0428(4) 0.6300(4) 0.0218(13) Uani 1 1 d .
H20 H 0.0289 -0.0199 0.5881 0.026 Uiso 1 1 calc R
C21 C 0.3370(4) 0.0399(4) 0.8026(4) 0.0184(12) Uani 1 1 d .
C22 C 0.8834(6) 0.1078(6) 0.5836(5) 0.043(2) Uani 1 1 d .
H22A H 0.9014 0.1215 0.5340 0.065 Uiso 1 1 calc R
H22B H 0.8750 0.0468 0.5858 0.065 Uiso 1 1 calc R
H22C H 0.9356 0.1268 0.6402 0.065 Uiso 1 1 calc R
C23 C 0.7606(6) 0.2229(5) 0.5080(5) 0.0387(18) Uani 1 1 d .
H23A H 0.7952 0.2207 0.4686 0.058 Uiso 1 1 calc R
H23B H 0.7774 0.2753 0.5427 0.058 Uiso 1 1 calc R
H23C H 0.6895 0.2209 0.4717 0.058 Uiso 1 1 calc R
C24 C 0.7507(5) 0.1407(4) 0.6329(4) 0.0237(13) Uani 1 1 d .
C25 C 0.6648(4) 0.1839(4) 0.6270(4) 0.0195(13) Uani 1 1 d .
H25 H 0.6325 0.2211 0.5782 0.023 Uiso 1 1 calc R
C26 C 0.6269(4) 0.1732(4) 0.6908(4) 0.0178(12) Uani 1 1 d .
H26 H 0.5688 0.2026 0.6838 0.021 Uiso 1 1 calc R
C27 C 0.6729(4) 0.1193(4) 0.7668(4) 0.0180(12) Uani 1 1 d .
C28 C 0.7571(4) 0.0733(4) 0.7716(4) 0.0226(13) Uani 1 1 d .
H28 H 0.7880 0.0353 0.8199 0.027 Uiso 1 1 calc R
C29 C 0.7956(5) 0.0824(4) 0.7075(4) 0.0232(13) Uani 1 1 d .
H29 H 0.8514 0.0504 0.7126 0.028 Uiso 1 1 calc R
C30 C 0.6343(5) 0.1117(4) 0.8384(4) 0.0219(13) Uani 1 1 d .
C31 C 0.9331(8) 0.8242(8) 0.7930(6) 0.076(3) Uani 1 1 d .
H31A H 0.9852 0.7863 0.7918 0.091 Uiso 1 1 calc R
H31B H 0.9455 0.8812 0.7758 0.091 Uiso 1 1 calc R
C32 C 0.8359(7) 0.7941(8) 0.7278(6) 0.085(4) Uani 1 1 d .
H32A H 0.8349 0.7931 0.6677 0.127 Uiso 1 1 calc R
H32B H 0.7844 0.8321 0.7283 0.127 Uiso 1 1 calc R
H32C H 0.8240 0.7373 0.7443 0.127 Uiso 1 1 calc R
C33 C 0.9114(6) -0.0125(5) 1.0489(5) 0.0437(19) Uani 1 1 d .
H33A H 0.9830 -0.0241 1.0760 0.052 Uiso 1 1 calc R
H33B H 0.8797 -0.0523 0.9986 0.052 Uiso 1 1 calc R
C34 C 0.8702(6) -0.0261(6) 1.1187(5) 0.046(2) Uani 1 1 d .
H34A H 0.8837 -0.0840 1.1413 0.069 Uiso 1 1 calc R
H34B H 0.7990 -0.0166 1.0914 0.069 Uiso 1 1 calc R
H34C H 0.9014 0.0133 1.1684 0.069 Uiso 1 1 calc R
OW O 0.5953(3) 0.1139(3) 1.0149(2) 0.0201(9) Uani 1 1 d .
H1W1 H 0.6000 0.1069 1.0661 0.024 Uiso 1 1 d .
H2W1 H 0.6405 0.0940 0.9915 0.024 Uiso 1 1 d .

loop_
_atom_site_aniso_label
_atom_site_aniso_U_11
_atom_site_aniso_U_22
_atom_site_aniso_U_33
_atom_site_aniso_U_23
_atom_site_aniso_U_13
_atom_site_aniso_U_12
Zn1 0.0242(4) 0.0072(3) 0.0164(3) 0.0005(3) 0.0038(3) -0.0001(3)
O1 0.024(2) 0.011(2) 0.0165(19) 0.0005(16) -0.0017(16) -0.0038(17)
O2 0.029(2) 0.009(2) 0.022(2) 0.0018(16) 0.0059(18) -0.0011(17)
O3 0.023(2) 0.012(2) 0.023(2) 0.0030(17) 0.0046(17) 0.0016(18)
O4 0.031(2) 0.021(3) 0.025(2) 0.0097(18) 0.0087(19) 0.0078(19)
O5 0.045(3) 0.036(3) 0.046(3) 0.007(2) 0.011(2) 0.005(2)
O6 0.087(5) 0.112(7) 0.054(4) -0.015(4) 0.021(4) -0.039(5)
N1 0.022(2) 0.010(2) 0.018(2) 0.0014(19) 0.003(2) 0.000(2)
N3 0.031(3) 0.011(3) 0.033(3) 0.000(2) -0.002(2) -0.001(2)
N2 0.024(3) 0.013(3) 0.017(2) -0.002(2) 0.004(2) -0.001(2)
N4 0.046(3) 0.025(3) 0.043(3) 0.017(3) 0.029(3) 0.019(3)
C1 0.036(4) 0.015(3) 0.019(3) 0.003(2) 0.007(3) -0.002(3)
C2 0.042(4) 0.021(4) 0.023(3) 0.006(3) 0.014(3) 0.003(3)
C3 0.027(3) 0.021(4) 0.023(3) -0.001(3) 0.009(3) 0.000(3)
C4 0.019(3) 0.019(3) 0.017(3) 0.000(2) 0.001(2) 0.002(2)
C5 0.019(3) 0.012(3) 0.016(3) 0.000(2) 0.000(2) 0.002(2)
C6 0.024(3) 0.008(3) 0.018(3) 0.000(2) 0.000(2) -0.001(2)
C7 0.020(3) 0.015(3) 0.019(3) 0.000(2) -0.002(2) -0.001(2)
C8 0.027(3) 0.009(3) 0.022(3) 0.000(2) -0.007(2) 0.004(2)
C9 0.030(3) 0.012(3) 0.024(3) 0.005(2) 0.005(3) -0.001(3)
C10 0.027(3) 0.006(3) 0.024(3) 0.002(2) 0.007(2) -0.002(2)
C11 0.019(3) 0.011(3) 0.033(3) -0.002(3) 0.002(3) 0.005(2)
C12 0.030(3) 0.016(3) 0.029(3) -0.011(3) 0.007(3) -0.001(3)
C13 0.025(3) 0.030(4) 0.035(4) 0.002(3) -0.005(3) -0.006(3)
C14 0.038(4) 0.012(3) 0.036(4) 0.001(3) 0.000(3) -0.005(3)
C15 0.026(3) 0.014(3) 0.019(3) 0.003(2) 0.003(2) 0.000(2)
C16 0.029(3) 0.012(3) 0.024(3) 0.004(2) 0.002(3) 0.000(2)
C17 0.021(3) 0.016(3) 0.016(3) 0.004(2) -0.003(2) 0.003(2)
C18 0.025(3) 0.014(3) 0.015(3) -0.002(2) 0.006(2) 0.002(2)
C19 0.024(3) 0.013(3) 0.021(3) 0.004(2) 0.006(2) 0.003(2)
C20 0.019(3) 0.016(3) 0.021(3) 0.003(2) 0.000(2) 0.002(2)
C21 0.022(3) 0.014(3) 0.017(3) -0.002(2) 0.006(2) -0.001(2)
C22 0.052(5) 0.049(5) 0.043(4) 0.012(4) 0.034(4) 0.019(4)
C23 0.053(5) 0.037(5) 0.035(4) 0.014(3) 0.026(3) 0.011(4)
C24 0.031(3) 0.009(3) 0.029(3) 0.000(3) 0.010(3) 0.001(3)
C25 0.022(3) 0.009(3) 0.022(3) -0.003(2) 0.003(2) -0.001(2)
C26 0.026(3) 0.006(3) 0.018(3) 0.000(2) 0.005(2) -0.002(2)
C27 0.024(3) 0.014(3) 0.012(2) -0.002(2) 0.003(2) -0.004(2)
C28 0.029(3) 0.007(3) 0.025(3) 0.004(2) 0.003(3) 0.000(2)
C29 0.028(3) 0.016(3) 0.023(3) 0.004(2) 0.007(3) 0.005(3)
C30 0.029(3) 0.010(3) 0.020(3) 0.000(2) 0.003(2) -0.005(2)
C31 0.083(7) 0.087(8) 0.041(5) -0.009(5) 0.010(5) -0.004(6)
C32 0.062(6) 0.133(11) 0.047(5) -0.009(6) 0.010(5) -0.055(7)
C33 0.051(5) 0.025(4) 0.053(5) 0.009(4) 0.019(4) 0.008(4)
C34 0.049(5) 0.043(5) 0.045(4) 0.001(4) 0.018(4) 0.004(4)
OW 0.024(2) 0.017(2) 0.0155(18) 0.0029(16) 0.0039(16) 0.0007(17)

loop_
_atom_type_symbol
_atom_type_description
_atom_type_scat_dispersion_real
_atom_type_scat_dispersion_imag
_atom_type_scat_source
C C 0.0033 0.0016 'International Tables Vol C Tables 4.2.6.8 and 6.1.1.4'
H H 0.0000 0.0000 'International Tables Vol C Tables 4.2.6.8 and 6.1.1.4'
N N 0.0061 0.0033 'International Tables Vol C Tables 4.2.6.8 and 6.1.1.4'
O O 0.0106 0.0060 'International Tables Vol C Tables 4.2.6.8 and 6.1.1.4'
Zn Zn 0.2839 1.4301 'International Tables Vol C Tables 4.2.6.8 and 6.1.1.4'

loop_
_geom_angle_atom_site_label_1
_geom_angle_atom_site_label_2
_geom_angle_atom_site_label_3
_geom_angle
O3 Zn1 OW 90.20(16)
O3 Zn1 N2 90.45(18)
OW Zn1 N2 107.45(17)
O3 Zn1 O2 93.03(16)
OW Zn1 O2 156.39(17)
N2 Zn1 O2 95.91(16)
O3 Zn1 O1 98.40(16)
OW Zn1 O1 95.59(15)
N2 Zn1 O1 155.31(17)
O2 Zn1 O1 60.81(14)
O3 Zn1 N1 165.46(18)
OW Zn1 N1 86.49(16)
N2 Zn1 N1 77.10(18)
O2 Zn1 N1 95.66(17)
O1 Zn1 N1 96.02(17)
O3 Zn1 C21 96.60(17)
OW Zn1 C21 126.06(18)
N2 Zn1 C21 125.83(18)
O2 Zn1 C21 30.33(17)
O1 Zn1 C21 30.47(16)
N1 Zn1 C21 96.79(18)
C21 O1 Zn1 89.0(3)
C21 O2 Zn1 90.8(3)
C30 O3 Zn1 130.6(4)
C1 N1 C5 117.9(5)
C1 N1 Zn1 128.8(4)
C5 N1 Zn1 113.2(4)
C15 N3 C13 120.9(5)
C15 N3 C14 119.9(5)
C13 N3 C14 116.9(5)
C10 N2 C6 118.0(5)
C10 N2 Zn1 126.7(4)
C6 N2 Zn1 115.3(4)
C24 N4 C23 119.7(5)
C24 N4 C22 119.7(5)
C23 N4 C22 117.5(6)
N1 C1 C2 122.5(6)
C3 C2 C1 119.6(6)
C2 C3 C4 120.0(6)
C3 C4 C5 116.9(6)
C3 C4 C12 124.2(6)
C5 C4 C12 118.9(6)
N1 C5 C4 123.1(5)
N1 C5 C6 117.2(5)
C4 C5 C6 119.7(5)
N2 C6 C7 123.8(6)
N2 C6 C5 117.1(5)
C7 C6 C5 119.1(6)
C8 C7 C6 116.2(6)
C8 C7 C11 123.7(6)
C6 C7 C11 120.0(6)
C9 C8 C7 120.8(6)
C8 C9 C10 118.1(6)
N2 C10 C9 123.2(6)
C12 C11 C7 120.6(6)
C11 C12 C4 121.6(6)
N3 C15 C20 121.7(5)
N3 C15 C16 120.6(6)
C20 C15 C16 117.6(5)
C17 C16 C15 120.5(6)
C16 C17 C18 121.2(5)
C19 C18 C17 118.1(5)
C19 C18 C21 120.8(5)
C17 C18 C21 120.9(5)
C20 C19 C18 121.3(6)
C19 C20 C15 121.2(5)
O2 C21 O1 119.4(5)
O2 C21 C18 119.6(5)
O1 C21 C18 121.0(5)
O2 C21 Zn1 58.9(3)
O1 C21 Zn1 60.5(3)
C18 C21 Zn1 178.2(4)
N4 C24 C25 122.9(6)
N4 C24 C29 120.2(6)
C25 C24 C29 116.9(6)
C26 C25 C24 121.7(6)
C25 C26 C27 122.0(6)
C28 C27 C26 116.7(5)
C28 C27 C30 121.7(5)
C26 C27 C30 121.6(5)
C29 C28 C27 122.1(5)
C28 C29 C24 120.5(6)
O3 C30 O4 123.1(6)
O3 C30 C27 118.6(5)
O4 C30 C27 118.3(6)
O6 C31 C32 111.0(9)
O5 C33 C34 111.0(6)

loop_
_geom_bond_atom_site_label_1
_geom_bond_atom_site_label_2
_geom_bond_distance
Zn1 O3 2.042(4)
Zn1 OW 2.050(4)
Zn1 N2 2.128(5)
Zn1 O2 2.148(4)
Zn1 O1 2.185(4)
Zn1 N1 2.186(5)
Zn1 C21 2.510(6)
O1 C21 1.273(6)
O2 C21 1.268(7)
O3 C30 1.270(7)
O4 C30 1.277(7)
O5 C33 1.413(8)
O6 C31 1.407(11)
N1 C1 1.336(8)
N1 C5 1.361(8)
N3 C15 1.381(8)
N3 C13 1.428(8)
N3 C14 1.452(8)
N2 C10 1.325(7)
N2 C6 1.357(8)
N4 C24 1.371(8)
N4 C23 1.444(8)
N4 C22 1.447(8)
C1 C2 1.404(9)
C2 C3 1.368(9)
C3 C4 1.401(8)
C4 C5 1.420(8)
C4 C12 1.423(9)
C5 C6 1.447(8)
C6 C7 1.401(8)
C7 C8 1.399(9)
C7 C11 1.431(9)
C8 C9 1.384(9)
C9 C10 1.398(9)
C11 C12 1.357(9)
C15 C20 1.399(8)
C15 C16 1.411(8)
C16 C17 1.376(8)
C17 C18 1.404(8)
C18 C19 1.382(8)
C18 C21 1.484(8)
C19 C20 1.378(8)
C24 C25 1.394(8)
C24 C29 1.429(8)
C25 C26 1.363(8)
C26 C27 1.403(8)
C27 C28 1.400(8)
C27 C30 1.481(8)
C28 C29 1.371(8)
C31 C32 1.451(12)
C33 C34 1.493(10)

loop_
_geom_torsion_atom_site_label_1
_geom_torsion_atom_site_label_2
_geom_torsion_atom_site_label_3
_geom_torsion_atom_site_label_4
_geom_torsion
O3 Zn1 O1 C21 -88.7(3)
OW Zn1 O1 C21 -179.8(3)
N2 Zn1 O1 C21 21.1(6)
O2 Zn1 O1 C21 0.0(3)
N1 Zn1 O1 C21 93.2(3)
O3 Zn1 O2 C21 97.9(3)
OW Zn1 O2 C21 0.4(6)
N2 Zn1 O2 C21 -171.3(3)
O1 Zn1 O2 C21 0.0(3)
N1 Zn1 O2 C21 -93.8(4)
OW Zn1 O3 C30 20.6(5)
N2 Zn1 O3 C30 128.0(5)
O2 Zn1 O3 C30 -136.0(5)
O1 Zn1 O3 C30 -75.1(5)
N1 Zn1 O3 C30 97.3(8)
C21 Zn1 O3 C30 -105.8(5)
O3 Zn1 N1 C1 -145.9(6)
OW Zn1 N1 C1 -68.8(5)
N2 Zn1 N1 C1 -177.6(5)
O2 Zn1 N1 C1 87.6(5)
O1 Zn1 N1 C1 26.5(5)
C21 Zn1 N1 C1 57.1(5)
O3 Zn1 N1 C5 31.3(8)
OW Zn1 N1 C5 108.5(4)
N2 Zn1 N1 C5 -0.3(4)
O2 Zn1 N1 C5 -95.1(4)
O1 Zn1 N1 C5 -156.3(4)
C21 Zn1 N1 C5 -125.6(4)
O3 Zn1 N2 C10 8.4(5)
OW Zn1 N2 C10 98.7(5)
O2 Zn1 N2 C10 -84.7(5)
O1 Zn1 N2 C10 -103.1(6)
N1 Zn1 N2 C10 -179.2(5)
C21 Zn1 N2 C10 -90.1(5)
O3 Zn1 N2 C6 -173.6(4)
OW Zn1 N2 C6 -83.3(4)
O2 Zn1 N2 C6 93.3(4)
O1 Zn1 N2 C6 74.8(6)
N1 Zn1 N2 C6 -1.2(4)
C21 Zn1 N2 C6 87.9(4)
C5 N1 C1 C2 1.2(8)
Zn1 N1 C1 C2 178.4(4)
N1 C1 C2 C3 -1.7(9)
C1 C2 C3 C4 1.6(9)
C2 C3 C4 C5 -1.1(8)
C2 C3 C4 C12 178.1(6)
C1 N1 C5 C4 -0.7(8)
Zn1 N1 C5 C4 -178.3(4)
C1 N1 C5 C6 179.4(5)
Zn1 N1 C5 C6 1.8(6)
C3 C4 C5 N1 0.6(8)
C12 C4 C5 N1 -178.6(5)
C3 C4 C5 C6 -179.4(5)
C12 C4 C5 C6 1.3(8)
C10 N2 C6 C7 -0.3(8)
Zn1 N2 C6 C7 -178.4(4)
C10 N2 C6 C5 -179.3(5)
Zn1 N2 C6 C5 2.6(6)
N1 C5 C6 N2 -3.0(7)
C4 C5 C6 N2 177.1(5)
N1 C5 C6 C7 178.0(5)
C4 C5 C6 C7 -1.9(8)
N2 C6 C7 C8 0.8(8)
C5 C6 C7 C8 179.8(5)
N2 C6 C7 C11 -178.6(5)
C5 C6 C7 C11 0.3(8)
C6 C7 C8 C9 -1.1(8)
C11 C7 C8 C9 178.3(5)
C7 C8 C9 C10 0.8(8)
C6 N2 C10 C9 0.0(8)
Zn1 N2 C10 C9 177.9(4)
C8 C9 C10 N2 -0.3(9)
C8 C7 C11 C12 -177.4(5)
C6 C7 C11 C12 2.0(9)
C7 C11 C12 C4 -2.6(9)
C3 C4 C12 C11 -178.2(6)
C5 C4 C12 C11 1.0(9)
C13 N3 C15 C20 -9.3(10)
C14 N3 C15 C20 -171.5(6)
C13 N3 C15 C16 173.1(6)
C14 N3 C15 C16 10.9(10)
N3 C15 C16 C17 177.3(6)
C20 C15 C16 C17 -0.3(9)
C15 C16 C17 C18 -0.1(10)
C16 C17 C18 C19 0.3(9)
C16 C17 C18 C21 176.0(6)
C17 C18 C19 C20 -0.1(9)
C21 C18 C19 C20 -175.8(5)
C18 C19 C20 C15 -0.4(9)
N3 C15 C20 C19 -177.0(6)
C16 C15 C20 C19 0.6(9)
Zn1 O2 C21 O1 0.1(5)
Zn1 O2 C21 C18 178.9(5)
Zn1 O1 C21 O2 -0.1(5)
Zn1 O1 C21 C18 -178.9(5)
C19 C18 C21 O2 -12.2(9)
C17 C18 C21 O2 172.2(5)
C19 C18 C21 O1 166.6(5)
C17 C18 C21 O1 -9.0(9)
C19 C18 C21 Zn1 20(14)
C17 C18 C21 Zn1 -156(13)
O3 Zn1 C21 O2 -84.7(3)
OW Zn1 C21 O2 -179.8(3)
N2 Zn1 C21 O2 10.6(4)
O1 Zn1 C21 O2 179.9(5)
N1 Zn1 C21 O2 89.6(3)
O3 Zn1 C21 O1 95.4(3)
OW Zn1 C21 O1 0.3(4)
N2 Zn1 C21 O1 -169.3(3)
O2 Zn1 C21 O1 -179.9(5)
N1 Zn1 C21 O1 -90.3(3)
O3 Zn1 C21 C18 -117(14)
OW Zn1 C21 C18 148(14)
N2 Zn1 C21 C18 -22(14)
O2 Zn1 C21 C18 -32(14)
O1 Zn1 C21 C18 148(14)
N1 Zn1 C21 C18 57(14)
C23 N4 C24 C25 16.6(10)
C22 N4 C24 C25 175.9(7)
C23 N4 C24 C29 -165.2(6)
C22 N4 C24 C29 -5.9(10)
N4 C24 C25 C26 -179.9(6)
C29 C24 C25 C26 1.9(9)
C24 C25 C26 C27 1.1(9)
C25 C26 C27 C28 -3.2(8)
C25 C26 C27 C30 176.7(5)
C26 C27 C28 C29 2.4(9)
C30 C27 C28 C29 -177.5(5)
C27 C28 C29 C24 0.5(9)
N4 C24 C29 C28 179.1(6)
C25 C24 C29 C28 -2.7(9)
Zn1 O3 C30 O4 -4.2(9)
Zn1 O3 C30 C27 176.4(4)
C28 C27 C30 O3 -170.3(5)
C26 C27 C30 O3 9.8(8)
C28 C27 C30 O4 10.3(8)
C26 C27 C30 O4 -169.6(5)
